data_4038923
loop_
_publ_author_name
'Vogt, Astrid'
'Henne, Florian'
'Wetzel, Christoph'
'Mena-Osteritz, Elena'
'B\"auerle, Peter'

_publ_section_title
;
 Synthesis and characterization of S,N-heterotetracenes
;
_journal_name_full 'Beilstein Journal of Organic Chemistry'
_journal_page_first 2636
_journal_page_last 2644
_journal_paper_doi 10.3762/bjoc.16.214
_journal_volume 16
_journal_year 2020
_chemical_formula_moiety 'C8 H7 N O2 S'
_chemical_formula_sum 'C8 H7 N O2 S'
_chemical_formula_weight 181.21
_chemical_name_systematic Methyl-4H-thieno[3,2-b]pyrrole-5-carboxylate
_space_group_crystal_system monoclinic
_space_group_IT_number 14
_space_group_name_Hall '-P 2yn'
_space_group_name_H-M_alt 'P 1 21/n 1'
_atom_sites_solution_hydrogens geom
_atom_sites_solution_primary direct
_audit_creation_date 2020-07-16
_audit_creation_method
;
Olex2 1.2
(compiled 2018.05.29 svn.r3508 for OlexSys, GUI svn.r5506)
;
_cell_angle_alpha 90
_cell_angle_beta 100.785(6)
_cell_angle_gamma 90
_cell_formula_units_Z 4
_cell_length_a 11.0745(8)
_cell_length_b 4.6972(3)
_cell_length_c 15.6995(9)
_cell_measurement_reflns_used 2730
_cell_measurement_temperature 150.00(10)
_cell_measurement_theta_max 28.6210
_cell_measurement_theta_min 4.0400
_cell_volume 802.25(9)
_computing_cell_refinement 'CrysAlisPro 1.171.38.46 (Rigaku OD, 2015)'
_computing_data_collection 'CrysAlisPro 1.171.38.46 (Rigaku OD, 2015)'
_computing_data_reduction 'CrysAlisPro 1.171.38.46 (Rigaku OD, 2015)'
_computing_molecular_graphics 'Olex2 (Dolomanov et al., 2009)'
_computing_publication_material 'Olex2 (Dolomanov et al., 2009)'
_computing_structure_refinement 'ShelXL (Sheldrick, 2015)'
_computing_structure_solution 'ShelXS (Sheldrick, 2008)'
_diffrn_ambient_environment N~2~
_diffrn_ambient_temperature 150.00(10)
_diffrn_detector 'CCD plate'
_diffrn_detector_area_resol_mean 10.3385
_diffrn_detector_type Atlas
_diffrn_measured_fraction_theta_full 0.998
_diffrn_measured_fraction_theta_max 0.882
_diffrn_measurement_details
;
List of Runs (angles in degrees, time in seconds):

  # Type    Start    End  Width  t~exp~   \w     \q     \k     \f   Frames
--------------------------------------------------------------------------
  1  \w    -19.00  31.00   1.00    4.00    --   -9.42 -99.00-150.00   50
  2  \w    -18.00  43.00   1.00    4.00    --   11.14 -99.00-150.00   61
  3  \w    -84.00  14.00   1.00    4.00    --   -9.42 -38.00 -60.00   98
  4  \w    -89.00   3.00   1.00    4.00    --   -9.42 -19.00  30.00   92
;
_diffrn_measurement_device 'four-circle diffractometer'
_diffrn_measurement_device_type 'SuperNova, Dual, Cu at zero, Atlas'
_diffrn_measurement_method '\w scans'
_diffrn_orient_matrix_type 'CrysAlisPro convention (1999,Acta A55,543-557)'
_diffrn_orient_matrix_UB_11 0.0570733000
_diffrn_orient_matrix_UB_12 -0.0532312000
_diffrn_orient_matrix_UB_13 0.0224853000
_diffrn_orient_matrix_UB_21 -0.0313620000
_diffrn_orient_matrix_UB_22 -0.0850494000
_diffrn_orient_matrix_UB_23 0.0262333000
_diffrn_orient_matrix_UB_31 -0.0032484000
_diffrn_orient_matrix_UB_32 -0.1128332000
_diffrn_orient_matrix_UB_33 -0.0303495000
_diffrn_radiation_monochromator mirror
_diffrn_radiation_probe x-ray
_diffrn_radiation_type MoK\a
_diffrn_radiation_wavelength 0.71073
_diffrn_reflns_av_R_equivalents 0.0310
_diffrn_reflns_av_unetI/netI 0.0370
_diffrn_reflns_Laue_measured_fraction_full 0.998
_diffrn_reflns_Laue_measured_fraction_max 0.882
_diffrn_reflns_limit_h_max 14
_diffrn_reflns_limit_h_min -14
_diffrn_reflns_limit_k_max 6
_diffrn_reflns_limit_k_min -4
_diffrn_reflns_limit_l_max 21
_diffrn_reflns_limit_l_min -20
_diffrn_reflns_number 6335
_diffrn_reflns_point_group_measured_fraction_full 0.998
_diffrn_reflns_point_group_measured_fraction_max 0.882
_diffrn_reflns_theta_full 25.242
_diffrn_reflns_theta_max 29.464
_diffrn_reflns_theta_min 3.746
_diffrn_source 'micro-focus sealed X-ray tube'
_diffrn_source_type 'SuperNova (Mo) X-ray Source'
_exptl_absorpt_coefficient_mu 0.355
_exptl_absorpt_correction_T_max 1.00000
_exptl_absorpt_correction_T_min 0.89864
_exptl_absorpt_correction_type multi-scan
_exptl_absorpt_process_details
;
CrysAlisPro 1.171.38.46 (Rigaku Oxford Diffraction, 2015)
Empirical absorption correction using spherical harmonics,
 implemented in SCALE3 ABSPACK scaling algorithm.
;
_exptl_crystal_colour 'clear dark colourless'
_exptl_crystal_colour_lustre clear
_exptl_crystal_colour_modifier dark
_exptl_crystal_colour_primary colourless
_exptl_crystal_density_diffrn 1.500
_exptl_crystal_description plate
_exptl_crystal_F_000 376
_exptl_crystal_preparation 'Chloroform solution'
_exptl_crystal_recrystallization_method 'Slow evaporation'
_exptl_crystal_size_max 0.299
_exptl_crystal_size_mid 0.208
_exptl_crystal_size_min 0.072
_refine_diff_density_max 0.335
_refine_diff_density_min -0.255
_refine_diff_density_rms 0.060
_refine_ls_extinction_coef 0.0049(13)
_refine_ls_extinction_expression Fc^*^=kFc[1+0.001xFc^2^\l^3^/sin(2\q)]^-1/4^
_refine_ls_extinction_method 'SHELXL-2016/6 (Sheldrick 2016)'
_refine_ls_goodness_of_fit_ref 1.032
_refine_ls_hydrogen_treatment constr
_refine_ls_matrix_type full
_refine_ls_number_parameters 111
_refine_ls_number_reflns 1974
_refine_ls_number_restraints 0
_refine_ls_restrained_S_all 1.032
_refine_ls_R_factor_all 0.0513
_refine_ls_R_factor_gt 0.0367
_refine_ls_shift/su_max 0.000
_refine_ls_shift/su_mean 0.000
_refine_ls_structure_factor_coef Fsqd
_refine_ls_weighting_details 'w=1/[\s^2^(Fo^2^)+(0.0274P)^2^+0.5639P] where P=(Fo^2^+2Fc^2^)/3'
_refine_ls_weighting_scheme calc
_refine_ls_wR_factor_gt 0.0757
_refine_ls_wR_factor_ref 0.0855
_reflns_Friedel_coverage 0.000
_reflns_number_gt 1601
_reflns_number_total 1974
_reflns_threshold_expression 'I > 2\s(I)'
_cod_data_source_file 1860-5397-16-214-S2.cif
_cod_data_source_block fhe18048
_cod_original_cell_volume 802.26(9)
_cod_database_code 4038923
_shelx_shelxl_version_number 2016/6
_chemical_oxdiff_formula 'C8 H7 N O2 S'
_shelx_space_group_comment
;
The symmetry employed for this shelxl refinement is uniquely defined
by the following loop, which should always be used as a source of
symmetry information in preference to the above space-group names.
They are only intended as comments.
;
_reflns_odcompleteness_completeness 99.73
_reflns_odcompleteness_iscentric 1
_reflns_odcompleteness_theta 26.32
_olex2_refinement_description
;
1. Fixed Uiso
 At 1.2 times of:
  All C(H) groups, All N(H) groups
 At 1.5 times of:
  All C(H,H,H) groups
2.a Aromatic/amide H refined with riding coordinates:
 N3(H3), C2(H2), C5(H5), C7(H7)
2.b Idealised Me refined as rotating group:
 C8(H8A,H8B,H8C)
;
_olex2_date_sample_data_collection 2018-08-22
_olex2_submission_original_sample_id 'Met-Thienopyrrole-carboxylate '
_olex2_submission_special_instructions 'No special instructions were received'
_oxdiff_exptl_absorpt_empirical_details
;
Empirical correction (ABSPACK) includes:
- Absorption correction using spherical harmonics
- Frame scaling
;
_oxdiff_exptl_absorpt_empirical_full_max 1.208
_oxdiff_exptl_absorpt_empirical_full_min 0.801

loop_
_space_group_symop_operation_xyz
'x, y, z'
'-x+1/2, y+1/2, -z+1/2'
'-x, -y, -z'
'x-1/2, -y-1/2, z-1/2'

loop_
_atom_site_label
_atom_site_type_symbol
_atom_site_fract_x
_atom_site_fract_y
_atom_site_fract_z
_atom_site_U_iso_or_equiv
_atom_site_adp_type
_atom_site_occupancy
_atom_site_site_symmetry_order
_atom_site_calc_flag
_atom_site_refinement_flags_posn
_atom_site_refinement_flags_adp
_atom_site_refinement_flags_occupancy
_atom_site_disorder_assembly
_atom_site_disorder_group
S1 S 0.01198(4) 0.08310(10) 0.85819(3) 0.02440(15) Uani 1 1 d . . . . .
O1 O -0.14000(12) 0.7115(3) 0.50124(7) 0.0276(3) Uani 1 1 d . . . . .
O2 O -0.25272(11) 0.8559(3) 0.59846(7) 0.0227(3) Uani 1 1 d . . . . .
N3 N -0.00874(13) 0.3407(3) 0.62758(9) 0.0198(3) Uani 1 1 d . . . . .
H3 H 0.019398 0.331148 0.580181 0.024 Uiso 1 1 calc R . . . .
C1 C -0.16444(15) 0.6987(4) 0.57392(10) 0.0193(4) Uani 1 1 d . . . . .
C2 C -0.12499(15) 0.4693(4) 0.72554(10) 0.0186(4) Uani 1 1 d . . . . .
H2 H -0.184017 0.557088 0.751612 0.022 Uiso 1 1 calc R . . . .
C3 C -0.10393(15) 0.5127(4) 0.64231(10) 0.0181(3) Uani 1 1 d . . . . .
C4 C 0.03277(15) 0.1889(4) 0.70107(10) 0.0191(4) Uani 1 1 d . . . . .
C5 C 0.12548(17) -0.0855(4) 0.81369(11) 0.0254(4) Uani 1 1 d . . . . .
H5 H 0.181089 -0.213547 0.844599 0.030 Uiso 1 1 calc R . . . .
C6 C -0.03834(16) 0.2649(4) 0.76216(10) 0.0183(3) Uani 1 1 d . . . . .
C7 C 0.12599(16) -0.0141(4) 0.73001(11) 0.0231(4) Uani 1 1 d . . . . .
H7 H 0.179647 -0.087713 0.696571 0.028 Uiso 1 1 calc R . . . .
C8 C -0.32004(17) 1.0390(4) 0.53214(11) 0.0255(4) Uani 1 1 d . . . . .
H8A H -0.373303 0.925682 0.490079 0.038 Uiso 1 1 calc GR . . . .
H8B H -0.263271 1.141183 0.504175 0.038 Uiso 1 1 calc GR . . . .
H8C H -0.368243 1.171749 0.558115 0.038 Uiso 1 1 calc GR . . . .

loop_
_atom_site_aniso_label
_atom_site_aniso_U_11
_atom_site_aniso_U_22
_atom_site_aniso_U_33
_atom_site_aniso_U_23
_atom_site_aniso_U_13
_atom_site_aniso_U_12
S1 0.0285(3) 0.0264(3) 0.0186(2) 0.00351(17) 0.00519(17) 0.00071(19)
O1 0.0303(7) 0.0358(8) 0.0193(6) 0.0047(5) 0.0116(5) 0.0103(6)
O2 0.0233(7) 0.0275(7) 0.0183(6) 0.0016(5) 0.0069(5) 0.0074(5)
N3 0.0206(7) 0.0228(7) 0.0180(7) 0.0012(6) 0.0087(6) 0.0027(6)
C1 0.0176(8) 0.0203(8) 0.0207(8) -0.0021(7) 0.0056(6) -0.0021(7)
C2 0.0187(8) 0.0199(8) 0.0190(8) -0.0023(7) 0.0079(6) 0.0001(7)
C3 0.0177(8) 0.0186(8) 0.0186(8) -0.0015(6) 0.0051(6) 0.0002(7)
C4 0.0185(8) 0.0194(8) 0.0198(8) 0.0002(7) 0.0051(6) -0.0024(7)
C5 0.0210(9) 0.0246(9) 0.0293(9) 0.0052(7) 0.0016(7) 0.0016(7)
C6 0.0205(8) 0.0184(8) 0.0165(8) -0.0011(6) 0.0049(6) -0.0043(7)
C7 0.0187(9) 0.0233(9) 0.0287(9) 0.0019(7) 0.0080(7) -0.0008(7)
C8 0.0252(9) 0.0279(10) 0.0232(9) 0.0006(7) 0.0039(7) 0.0084(8)

loop_
_atom_type_symbol
_atom_type_description
_atom_type_scat_dispersion_real
_atom_type_scat_dispersion_imag
_atom_type_scat_source
C C 0.0033 0.0016 'International Tables Vol C Tables 4.2.6.8 and 6.1.1.4'
H H 0.0000 0.0000 'International Tables Vol C Tables 4.2.6.8 and 6.1.1.4'
N N 0.0061 0.0033 'International Tables Vol C Tables 4.2.6.8 and 6.1.1.4'
O O 0.0106 0.0060 'International Tables Vol C Tables 4.2.6.8 and 6.1.1.4'
S S 0.1246 0.1234 'International Tables Vol C Tables 4.2.6.8 and 6.1.1.4'

loop_
_geom_angle_atom_site_label_1
_geom_angle_atom_site_label_2
_geom_angle_atom_site_label_3
_geom_angle
_geom_angle_site_symmetry_1
_geom_angle_site_symmetry_3
_geom_angle_publ_flag
C6 S1 C5 90.79(8) . . ?
C1 O2 C8 115.28(12) . . ?
C4 N3 C3 108.16(13) . . ?
O1 C1 O2 122.90(15) . . ?
O1 C1 C3 124.69(16) . . ?
O2 C1 C3 112.41(14) . . ?
C3 C2 C6 105.33(14) . . ?
N3 C3 C1 119.38(14) . . ?
N3 C3 C2 109.90(14) . . ?
C2 C3 C1 130.72(16) . . ?
N3 C4 C6 107.69(15) . . ?
N3 C4 C7 137.30(16) . . ?
C6 C4 C7 115.01(15) . . ?
C7 C5 S1 114.26(14) . . ?
C2 C6 S1 141.14(13) . . ?
C4 C6 S1 109.93(13) . . ?
C4 C6 C2 108.91(14) . . ?
C5 C7 C4 110.00(16) . . ?

loop_
_geom_bond_atom_site_label_1
_geom_bond_atom_site_label_2
_geom_bond_distance
_geom_bond_site_symmetry_2
_geom_bond_publ_flag
S1 C5 1.7389(19) . ?
S1 C6 1.7316(17) . ?
O1 C1 1.2224(19) . ?
O2 C1 1.338(2) . ?
O2 C8 1.445(2) . ?
N3 C3 1.382(2) . ?
N3 C4 1.361(2) . ?
C1 C3 1.448(2) . ?
C2 C3 1.385(2) . ?
C2 C6 1.402(2) . ?
C4 C6 1.397(2) . ?
C4 C7 1.416(2) . ?
C5 C7 1.357(2) . ?
